data_7105739
loop_
_publ_author_name
'Monika Ali Khan'
'John Lowe'
'Andrew Johnson'
'Stewart Alan'
'Simon Lewis'

_publ_section_title
;
 Accessing the antipodal series in microbial arene oxidation: a novel
 diene rearrangement induced by tricarbonyliron(0) complexation
;
_journal_name_full Chem.Commun.
_journal_page_first 215
_journal_paper_doi 10.1039/c0cc01169j
_journal_volume 47
_journal_year 2011
_chemical_absolute_configuration ad
_chemical_formula_sum 'C14 H14 Fe O7'
_chemical_formula_weight 350.10
_chemical_name_common 'Compound 9'
_chemical_name_systematic
;
?
;
_space_group_IT_number 4
_symmetry_cell_setting monoclinic
_symmetry_space_group_name_Hall 'P 2yb'
_symmetry_space_group_name_H-M 'P 1 21 1'
_atom_sites_solution_hydrogens geom
_atom_sites_solution_primary direct
_atom_sites_solution_secondary difmap
_audit_creation_method SHELXL-97
_cell_angle_alpha 90.00
_cell_angle_beta 110.426(3)
_cell_angle_gamma 90.00
_cell_formula_units_Z 2
_cell_length_a 10.1710(4)
_cell_length_b 7.2170(4)
_cell_length_c 10.6320(6)
_cell_measurement_reflns_used 6905
_cell_measurement_temperature 150(2)
_cell_measurement_theta_max 30.45
_cell_measurement_theta_min 4.82
_cell_volume 731.36(7)
_computing_cell_refinement 'HKL Scalepack (Otwinowski & Minor 1997)'
_computing_data_collection 'Kappa CCD'
_computing_data_reduction 'Denzo and Scalepak (Otwinowski & Minor, 1997)'
_computing_molecular_graphics 'ORTEP 3 for Windows (Farrugia, 1997)'
_computing_publication_material 'SHELXL-97 (Sheldrick, 1997)'
_computing_structure_refinement 'SHELXL-97 (Sheldrick, 1997)'
_computing_structure_solution 'SHELXS-86 (Sheldrick, 1986)'
_diffrn_ambient_temperature 150(2)
_diffrn_measured_fraction_theta_full 0.952
_diffrn_measured_fraction_theta_max 0.952
_diffrn_measurement_device_type 'Bruker Kappa CCD Diffractometer'
_diffrn_measurement_method 'omega and phi scans'
_diffrn_radiation_monochromator graphite
_diffrn_radiation_source 'fine-focus sealed tube'
_diffrn_radiation_type MoK\a
_diffrn_radiation_wavelength 0.71073
_diffrn_reflns_av_R_equivalents 0.0685
_diffrn_reflns_av_sigmaI/netI 0.0517
_diffrn_reflns_limit_h_max 14
_diffrn_reflns_limit_h_min -14
_diffrn_reflns_limit_k_max 10
_diffrn_reflns_limit_k_min -10
_diffrn_reflns_limit_l_max 15
_diffrn_reflns_limit_l_min -15
_diffrn_reflns_number 6905
_diffrn_reflns_theta_full 30.45
_diffrn_reflns_theta_max 30.45
_diffrn_reflns_theta_min 4.82
_diffrn_standards_decay_% 0
_diffrn_standards_interval_count 0
_diffrn_standards_interval_time 0
_diffrn_standards_number 0
_exptl_absorpt_coefficient_mu 1.063
_exptl_absorpt_correction_T_max 0.885
_exptl_absorpt_correction_T_min 0.782
_exptl_absorpt_correction_type multi-scan
_exptl_absorpt_process_details 'SORTAV (Blessing, 1995)'
_exptl_crystal_colour Yellow
_exptl_crystal_density_diffrn 1.590
_exptl_crystal_density_method 'not measured'
_exptl_crystal_description Rod
_exptl_crystal_F_000 360
_exptl_crystal_size_max 0.22
_exptl_crystal_size_mid 0.17
_exptl_crystal_size_min 0.13
_refine_diff_density_max 0.400
_refine_diff_density_min -0.630
_refine_diff_density_rms 0.079
_refine_ls_abs_structure_details 'Flack H D (1983), Acta Cryst. A39, 876-881'
_refine_ls_abs_structure_Flack -0.003(16)
_refine_ls_extinction_coef 0.058(11)
_refine_ls_extinction_expression Fc^*^=kFc[1+0.001xFc^2^\l^3^/sin(2\q)]^-1/4^
_refine_ls_extinction_method SHELXL
_refine_ls_goodness_of_fit_ref 1.054
_refine_ls_hydrogen_treatment constr
_refine_ls_matrix_type full
_refine_ls_number_parameters 203
_refine_ls_number_reflns 3713
_refine_ls_number_restraints 1
_refine_ls_restrained_S_all 1.054
_refine_ls_R_factor_all 0.0404
_refine_ls_R_factor_gt 0.0385
_refine_ls_shift/su_max 0.000
_refine_ls_shift/su_mean 0.000
_refine_ls_structure_factor_coef Fsqd
_refine_ls_weighting_details 'calc w=1/[\s^2^(Fo^2^)+(0.0774P)^2^+0.0897P] where P=(Fo^2^+2Fc^2^)/3'
_refine_ls_weighting_scheme calc
_refine_ls_wR_factor_gt 0.1056
_refine_ls_wR_factor_ref 0.1107
_reflns_number_gt 3566
_reflns_number_total 3713
_reflns_threshold_expression >2sigma(I)
_cod_data_source_file C0CC01169J.TXT
_cod_data_source_block 9
_cod_depositor_comments
;
The following automatic conversions were performed:
'_symmetry_cell_setting' value 'Monoclinic' changed to 'monoclinic'
according to '/home/saulius/struct/CIF-dictionaries/cif_core.dic'
dictionary named 'cif_core.dic' version 2.4.1 from
2010-06-29.

'_exptl_absorpt_correction_type' value 'Multi-scan' changed
to 'multi-scan' according to
'/home/saulius/struct/CIF-dictionaries/cif_core.dic' dictionary named
'cif_core.dic' version 2.4.1 from 2010-06-29.

Automatic conversion script
Id: cif_fix_enum 1527 2010-12-29 10:47:43Z saulius 
;
_cod_original_cell_volume 731.36(6)
_cod_original_sg_symbol_H-M P2(1)
_cod_database_code 7105739

loop_
_symmetry_equiv_pos_as_xyz
'x, y, z'
'-x, y+1/2, -z'

loop_
_atom_site_label
_atom_site_type_symbol
_atom_site_fract_x
_atom_site_fract_y
_atom_site_fract_z
_atom_site_U_iso_or_equiv
_atom_site_adp_type
_atom_site_occupancy
_atom_site_symmetry_multiplicity
_atom_site_calc_flag
_atom_site_refinement_flags
_atom_site_disorder_assembly
_atom_site_disorder_group
Fe1 Fe -0.14134(3) 0.12644(5) -0.80937(3) 0.01881(12) Uani 1 1 d . . .
O1 O 0.0815(2) -0.1127(3) -0.6360(2) 0.0376(5) Uani 1 1 d . . .
O2 O -0.0049(3) 0.4781(3) -0.6993(3) 0.0425(6) Uani 1 1 d . . .
O3 O -0.0583(2) 0.1748(4) -1.0468(2) 0.0447(7) Uani 1 1 d . . .
O4 O -0.2699(2) -0.3871(3) -0.97593(17) 0.0283(4) Uani 1 1 d . . .
O5 O -0.2933(2) -0.1313(3) -1.10333(17) 0.0254(4) Uani 1 1 d . . .
O6 O -0.4069(2) -0.0722(3) -0.61640(19) 0.0259(4) Uani 1 1 d . . .
O7 O -0.43134(19) -0.2719(3) -0.78693(17) 0.0217(3) Uani 1 1 d . . .
C1 C -0.0047(3) -0.0215(4) -0.7051(3) 0.0249(5) Uani 1 1 d . . .
C2 C -0.0584(3) 0.3441(4) -0.7461(3) 0.0271(5) Uani 1 1 d . . .
C3 C -0.0933(3) 0.1510(5) -0.9584(3) 0.0283(6) Uani 1 1 d . . .
C11 C -0.2873(2) -0.0915(3) -0.8809(2) 0.0177(4) Uani 1 1 d . . .
C12 C -0.3520(2) 0.0869(3) -0.9169(2) 0.0187(4) Uani 1 1 d . . .
H12 H -0.4023 0.1206 -1.0073 0.022 Uiso 1 1 calc R . .
C13 C -0.3357(2) 0.2096(3) -0.8081(2) 0.0215(4) Uani 1 1 d . . .
H13 H -0.3752 0.3305 -0.8207 0.026 Uiso 1 1 calc R . .
C14 C -0.2556(2) 0.1388(4) -0.6780(2) 0.0216(4) Uani 1 1 d . . .
H14 H -0.1890 0.2160 -0.6148 0.026 Uiso 1 1 calc R . .
C15 C -0.2765(2) -0.0572(3) -0.6410(2) 0.0197(4) Uani 1 1 d . . .
H15 H -0.1962 -0.0972 -0.5601 0.024 Uiso 1 1 calc R . .
C16 C -0.2951(2) -0.1913(3) -0.7587(2) 0.0184(4) Uani 1 1 d . . .
H16 H -0.2217 -0.2902 -0.7307 0.022 Uiso 1 1 calc R . .
C17 C -0.2818(2) -0.2211(3) -0.9881(2) 0.0191(4) Uani 1 1 d . . .
C18 C -0.2957(3) -0.2486(4) -1.2143(3) 0.0280(5) Uani 1 1 d . . .
H18A H -0.2189 -0.3386 -1.1838 0.042 Uiso 1 1 calc R . .
H18B H -0.2843 -0.1723 -1.2861 0.042 Uiso 1 1 calc R . .
H18C H -0.3855 -0.3145 -1.2483 0.042 Uiso 1 1 calc R . .
C19 C -0.4668(3) -0.2481(3) -0.6694(2) 0.0214(4) Uani 1 1 d . . .
C20 C -0.6245(3) -0.2361(4) -0.7108(3) 0.0325(6) Uani 1 1 d . . .
H20A H -0.6600 -0.1422 -0.7811 0.049 Uiso 1 1 calc R . .
H20B H -0.6497 -0.2016 -0.6329 0.049 Uiso 1 1 calc R . .
H20C H -0.6660 -0.3566 -0.7450 0.049 Uiso 1 1 calc R . .
C21 C -0.4037(3) -0.4032(4) -0.5701(2) 0.0295(6) Uani 1 1 d . . .
H21A H -0.4310 -0.5231 -0.6149 0.044 Uiso 1 1 calc R . .
H21B H -0.4381 -0.3941 -0.4950 0.044 Uiso 1 1 calc R . .
H21C H -0.3012 -0.3923 -0.5363 0.044 Uiso 1 1 calc R . .

loop_
_atom_site_aniso_label
_atom_site_aniso_U_11
_atom_site_aniso_U_22
_atom_site_aniso_U_33
_atom_site_aniso_U_23
_atom_site_aniso_U_13
_atom_site_aniso_U_12
Fe1 0.01833(16) 0.01760(16) 0.01889(16) -0.00004(12) 0.00446(10) -0.00058(13)
O1 0.0263(10) 0.0328(11) 0.0437(12) 0.0085(9) -0.0005(8) 0.0036(8)
O2 0.0393(12) 0.0256(11) 0.0531(14) -0.0049(10) 0.0040(10) -0.0083(9)
O3 0.0389(11) 0.065(2) 0.0318(10) 0.0008(10) 0.0147(9) -0.0134(11)
O4 0.0423(9) 0.0196(8) 0.0250(7) -0.0018(8) 0.0143(7) 0.0019(9)
O5 0.0398(10) 0.0213(9) 0.0169(7) -0.0026(6) 0.0122(7) 0.0001(7)
O6 0.0278(9) 0.0237(9) 0.0308(9) -0.0120(7) 0.0160(7) -0.0066(7)
O7 0.0247(8) 0.0239(9) 0.0153(7) -0.0024(6) 0.0055(6) -0.0050(6)
C1 0.0212(11) 0.0242(12) 0.0280(11) -0.0024(9) 0.0070(9) -0.0040(9)
C2 0.0269(12) 0.0224(12) 0.0300(12) 0.0002(9) 0.0074(9) -0.0018(9)
C3 0.0218(9) 0.0347(17) 0.0274(10) -0.0006(11) 0.0073(8) -0.0044(10)
C11 0.0198(9) 0.0163(9) 0.0155(8) -0.0023(7) 0.0044(7) -0.0020(7)
C12 0.0188(9) 0.0167(12) 0.0195(9) -0.0017(7) 0.0055(7) 0.0001(6)
C13 0.0221(10) 0.0182(10) 0.0238(10) -0.0019(8) 0.0075(8) 0.0024(8)
C14 0.0225(9) 0.0209(10) 0.0201(8) -0.0045(10) 0.0057(7) -0.0041(10)
C15 0.0203(9) 0.0231(11) 0.0154(9) -0.0031(8) 0.0058(7) -0.0018(8)
C16 0.0193(9) 0.0175(10) 0.0164(8) -0.0006(7) 0.0037(7) 0.0000(7)
C17 0.0197(9) 0.0199(10) 0.0174(9) 0.0007(7) 0.0062(7) 0.0008(8)
C18 0.0414(13) 0.0244(12) 0.0213(11) -0.0062(9) 0.0149(10) -0.0008(10)
C19 0.0246(10) 0.0194(10) 0.0225(10) -0.0060(8) 0.0111(8) -0.0029(8)
C20 0.0253(11) 0.0251(12) 0.0507(16) -0.0099(11) 0.0179(11) -0.0025(10)
C21 0.0387(13) 0.0283(17) 0.0225(10) 0.0051(9) 0.0120(9) -0.0019(10)

loop_
_atom_type_symbol
_atom_type_description
_atom_type_scat_dispersion_real
_atom_type_scat_dispersion_imag
_atom_type_scat_source
C C 0.0033 0.0016 'International Tables Vol C Tables 4.2.6.8 and 6.1.1.4'
H H 0.0000 0.0000 'International Tables Vol C Tables 4.2.6.8 and 6.1.1.4'
Fe Fe 0.3463 0.8444 'International Tables Vol C Tables 4.2.6.8 and 6.1.1.4'
O O 0.0106 0.0060 'International Tables Vol C Tables 4.2.6.8 and 6.1.1.4'

loop_
_geom_angle_atom_site_label_1
_geom_angle_atom_site_label_2
_geom_angle_atom_site_label_3
_geom_angle
_geom_angle_site_symmetry_1
_geom_angle_site_symmetry_3
_geom_angle_publ_flag
C1 Fe1 C2 97.32(13) . . ?
C1 Fe1 C3 102.14(13) . . ?
C2 Fe1 C3 90.39(13) . . ?
C1 Fe1 C12 133.55(11) . . ?
C2 Fe1 C12 126.01(11) . . ?
C3 Fe1 C12 94.21(10) . . ?
C1 Fe1 C13 134.67(11) . . ?
C2 Fe1 C13 93.94(12) . . ?
C3 Fe1 C13 121.59(11) . . ?
C12 Fe1 C13 40.15(9) . . ?
C1 Fe1 C14 95.89(11) . . ?
C2 Fe1 C14 90.60(12) . . ?
C3 Fe1 C14 161.66(11) . . ?
C12 Fe1 C14 70.57(8) . . ?
C13 Fe1 C14 40.08(9) . . ?
C1 Fe1 C11 94.29(11) . . ?
C2 Fe1 C11 164.42(11) . . ?
C3 Fe1 C11 97.31(11) . . ?
C12 Fe1 C11 40.16(8) . . ?
C13 Fe1 C11 70.49(10) . . ?
C14 Fe1 C11 77.86(10) . . ?
C17 O5 C18 115.4(2) . . ?
C19 O6 C15 106.60(17) . . ?
C19 O7 C16 106.80(17) . . ?
O1 C1 Fe1 178.1(3) . . ?
O2 C2 Fe1 176.3(3) . . ?
O3 C3 Fe1 175.8(3) . . ?
C12 C11 C17 119.70(19) . . ?
C12 C11 C16 120.0(2) . . ?
C17 C11 C16 112.6(2) . . ?
C12 C11 Fe1 68.14(12) . . ?
C17 C11 Fe1 122.25(16) . . ?
C16 C11 Fe1 106.63(14) . . ?
C13 C12 C11 115.5(2) . . ?
C13 C12 Fe1 70.10(13) . . ?
C11 C12 Fe1 71.71(12) . . ?
C13 C12 H12 122.3 . . ?
C11 C12 H12 122.3 . . ?
Fe1 C12 H12 127.8 . . ?
C12 C13 C14 115.4(2) . . ?
C12 C13 Fe1 69.75(13) . . ?
C14 C13 Fe1 71.37(13) . . ?
C12 C13 H13 122.3 . . ?
C14 C13 H13 122.3 . . ?
Fe1 C13 H13 128.5 . . ?
C13 C14 C15 120.2(2) . . ?
C13 C14 Fe1 68.55(13) . . ?
C15 C14 Fe1 107.12(16) . . ?
C13 C14 H14 119.9 . . ?
C15 C14 H14 119.9 . . ?
Fe1 C14 H14 94.1 . . ?
O6 C15 C14 109.94(19) . . ?
O6 C15 C16 103.92(18) . . ?
C14 C15 C16 111.55(18) . . ?
O6 C15 H15 110.4 . . ?
C14 C15 H15 110.4 . . ?
C16 C15 H15 110.4 . . ?
O7 C16 C11 110.49(17) . . ?
O7 C16 C15 105.06(18) . . ?
C11 C16 C15 111.73(19) . . ?
O7 C16 H16 109.8 . . ?
C11 C16 H16 109.8 . . ?
C15 C16 H16 109.8 . . ?
O4 C17 O5 123.1(2) . . ?
O4 C17 C11 124.8(2) . . ?
O5 C17 C11 112.1(2) . . ?
O5 C18 H18A 109.5 . . ?
O5 C18 H18B 109.5 . . ?
H18A C18 H18B 109.5 . . ?
O5 C18 H18C 109.5 . . ?
H18A C18 H18C 109.5 . . ?
H18B C18 H18C 109.5 . . ?
O7 C19 O6 104.40(19) . . ?
O7 C19 C20 108.6(2) . . ?
O6 C19 C20 109.0(2) . . ?
O7 C19 C21 110.2(2) . . ?
O6 C19 C21 111.1(2) . . ?
C20 C19 C21 113.1(2) . . ?
C19 C20 H20A 109.5 . . ?
C19 C20 H20B 109.5 . . ?
H20A C20 H20B 109.5 . . ?
C19 C20 H20C 109.5 . . ?
H20A C20 H20C 109.5 . . ?
H20B C20 H20C 109.5 . . ?
C19 C21 H21A 109.5 . . ?
C19 C21 H21B 109.5 . . ?
H21A C21 H21B 109.5 . . ?
C19 C21 H21C 109.5 . . ?
H21A C21 H21C 109.5 . . ?
H21B C21 H21C 109.5 . . ?

loop_
_geom_bond_atom_site_label_1
_geom_bond_atom_site_label_2
_geom_bond_distance
_geom_bond_site_symmetry_2
_geom_bond_publ_flag
Fe1 C1 1.796(3) . ?
Fe1 C2 1.799(3) . ?
Fe1 C3 1.822(3) . ?
Fe1 C12 2.066(2) . ?
Fe1 C13 2.070(2) . ?
Fe1 C14 2.108(2) . ?
Fe1 C11 2.113(2) . ?
O1 C1 1.137(4) . ?
O2 C2 1.135(4) . ?
O3 C3 1.128(3) . ?
O4 C17 1.206(3) . ?
O5 C17 1.355(3) . ?
O5 C18 1.445(3) . ?
O6 C19 1.435(3) . ?
O6 C15 1.443(3) . ?
O7 C19 1.426(3) . ?
O7 C16 1.435(3) . ?
C11 C12 1.435(3) . ?
C11 C17 1.490(3) . ?
C11 C16 1.512(3) . ?
C12 C13 1.420(3) . ?
C12 H12 0.9500 . ?
C13 C14 1.432(3) . ?
C13 H13 0.9500 . ?
C14 C15 1.503(4) . ?
C14 H14 0.9500 . ?
C15 C16 1.540(3) . ?
C15 H15 1.0000 . ?
C16 H16 1.0000 . ?
C18 H18A 0.9800 . ?
C18 H18B 0.9800 . ?
C18 H18C 0.9800 . ?
C19 C20 1.510(4) . ?
C19 C21 1.519(4) . ?
C20 H20A 0.9800 . ?
C20 H20B 0.9800 . ?
C20 H20C 0.9800 . ?
C21 H21A 0.9800 . ?
C21 H21B 0.9800 . ?
C21 H21C 0.9800 . ?

loop_
_geom_torsion_atom_site_label_1
_geom_torsion_atom_site_label_2
_geom_torsion_atom_site_label_3
_geom_torsion_atom_site_label_4
_geom_torsion
_geom_torsion_site_symmetry_1
_geom_torsion_site_symmetry_2
_geom_torsion_site_symmetry_3
_geom_torsion_site_symmetry_4
_geom_torsion_publ_flag
C2 Fe1 C1 O1 55(8) . . . . ?
C3 Fe1 C1 O1 147(8) . . . . ?
C12 Fe1 C1 O1 -105(8) . . . . ?
C13 Fe1 C1 O1 -48(8) . . . . ?
C14 Fe1 C1 O1 -37(8) . . . . ?
C11 Fe1 C1 O1 -115(8) . . . . ?
C1 Fe1 C2 O2 -51(4) . . . . ?
C3 Fe1 C2 O2 -153(4) . . . . ?
C12 Fe1 C2 O2 111(4) . . . . ?
C13 Fe1 C2 O2 85(4) . . . . ?
C14 Fe1 C2 O2 45(4) . . . . ?
C11 Fe1 C2 O2 87(4) . . . . ?
C1 Fe1 C3 O3 -85(4) . . . . ?
C2 Fe1 C3 O3 12(4) . . . . ?
C12 Fe1 C3 O3 139(4) . . . . ?
C13 Fe1 C3 O3 107(4) . . . . ?
C14 Fe1 C3 O3 106(4) . . . . ?
C11 Fe1 C3 O3 179(100) . . . . ?
C1 Fe1 C11 C12 169.29(14) . . . . ?
C2 Fe1 C11 C12 31.2(4) . . . . ?
C3 Fe1 C11 C12 -87.86(15) . . . . ?
C13 Fe1 C11 C12 33.12(13) . . . . ?
C14 Fe1 C11 C12 74.17(14) . . . . ?
C1 Fe1 C11 C17 -78.5(2) . . . . ?
C2 Fe1 C11 C17 143.4(4) . . . . ?
C3 Fe1 C11 C17 24.4(2) . . . . ?
C12 Fe1 C11 C17 112.2(2) . . . . ?
C13 Fe1 C11 C17 145.3(2) . . . . ?
C14 Fe1 C11 C17 -173.6(2) . . . . ?
C1 Fe1 C11 C16 53.06(17) . . . . ?
C2 Fe1 C11 C16 -85.0(4) . . . . ?
C3 Fe1 C11 C16 155.91(17) . . . . ?
C12 Fe1 C11 C16 -116.2(2) . . . . ?
C13 Fe1 C11 C16 -83.11(16) . . . . ?
C14 Fe1 C11 C16 -42.06(15) . . . . ?
C17 C11 C12 C13 -172.0(2) . . . . ?
C16 C11 C12 C13 40.9(3) . . . . ?
Fe1 C11 C12 C13 -56.31(17) . . . . ?
C17 C11 C12 Fe1 -115.7(2) . . . . ?
C16 C11 C12 Fe1 97.16(18) . . . . ?
C1 Fe1 C12 C13 112.18(17) . . . . ?
C2 Fe1 C12 C13 -43.11(19) . . . . ?
C3 Fe1 C12 C13 -136.66(16) . . . . ?
C14 Fe1 C12 C13 32.84(15) . . . . ?
C11 Fe1 C12 C13 126.99(19) . . . . ?
C1 Fe1 C12 C11 -14.81(19) . . . . ?
C2 Fe1 C12 C11 -170.09(15) . . . . ?
C3 Fe1 C12 C11 96.35(16) . . . . ?
C13 Fe1 C12 C11 -126.99(19) . . . . ?
C14 Fe1 C12 C11 -94.14(15) . . . . ?
C11 C12 C13 C14 0.7(3) . . . . ?
Fe1 C12 C13 C14 -56.46(19) . . . . ?
C11 C12 C13 Fe1 57.16(17) . . . . ?
C1 Fe1 C13 C12 -109.31(17) . . . . ?
C2 Fe1 C13 C12 146.35(15) . . . . ?
C3 Fe1 C13 C12 53.47(18) . . . . ?
C14 Fe1 C13 C12 -127.4(2) . . . . ?
C11 Fe1 C13 C12 -33.13(13) . . . . ?
C1 Fe1 C13 C14 18.1(2) . . . . ?
C2 Fe1 C13 C14 -86.24(18) . . . . ?
C3 Fe1 C13 C14 -179.13(18) . . . . ?
C12 Fe1 C13 C14 127.4(2) . . . . ?
C11 Fe1 C13 C14 94.27(17) . . . . ?
C12 C13 C14 C15 -42.3(3) . . . . ?
Fe1 C13 C14 C15 -97.9(2) . . . . ?
C12 C13 C14 Fe1 55.61(18) . . . . ?
C1 Fe1 C14 C13 -167.17(16) . . . . ?
C2 Fe1 C14 C13 95.41(17) . . . . ?
C3 Fe1 C14 C13 2.4(5) . . . . ?
C12 Fe1 C14 C13 -32.90(14) . . . . ?
C11 Fe1 C14 C13 -74.04(16) . . . . ?
C1 Fe1 C14 C15 -50.73(17) . . . . ?
C2 Fe1 C14 C15 -148.15(16) . . . . ?
C3 Fe1 C14 C15 118.8(4) . . . . ?
C12 Fe1 C14 C15 83.54(15) . . . . ?
C13 Fe1 C14 C15 116.4(2) . . . . ?
C11 Fe1 C14 C15 42.40(14) . . . . ?
C19 O6 C15 C14 142.16(19) . . . . ?
C19 O6 C15 C16 22.7(2) . . . . ?
C13 C14 C15 O6 -74.4(3) . . . . ?
Fe1 C14 C15 O6 -149.13(14) . . . . ?
C13 C14 C15 C16 40.3(3) . . . . ?
Fe1 C14 C15 C16 -34.4(2) . . . . ?
C19 O7 C16 C11 -141.2(2) . . . . ?
C19 O7 C16 C15 -20.6(2) . . . . ?
C12 C11 C16 O7 76.7(3) . . . . ?
C17 C11 C16 O7 -72.6(2) . . . . ?
Fe1 C11 C16 O7 150.65(16) . . . . ?
C12 C11 C16 C15 -39.9(3) . . . . ?
C17 C11 C16 C15 170.78(18) . . . . ?
Fe1 C11 C16 C15 34.1(2) . . . . ?
O6 C15 C16 O7 -1.4(2) . . . . ?
C14 C15 C16 O7 -119.75(19) . . . . ?
O6 C15 C16 C11 118.5(2) . . . . ?
C14 C15 C16 C11 0.1(3) . . . . ?
C18 O5 C17 O4 2.3(3) . . . . ?
C18 O5 C17 C11 -177.2(2) . . . . ?
C12 C11 C17 O4 -156.9(2) . . . . ?
C16 C11 C17 O4 -7.4(3) . . . . ?
Fe1 C11 C17 O4 121.6(2) . . . . ?
C12 C11 C17 O5 22.5(3) . . . . ?
C16 C11 C17 O5 171.96(19) . . . . ?
Fe1 C11 C17 O5 -59.0(2) . . . . ?
C16 O7 C19 O6 35.1(2) . . . . ?
C16 O7 C19 C20 151.3(2) . . . . ?
C16 O7 C19 C21 -84.3(2) . . . . ?
C15 O6 C19 O7 -36.1(2) . . . . ?
C15 O6 C19 C20 -152.0(2) . . . . ?
C15 O6 C19 C21 82.7(2) . . . . ?
